data_4312063
loop_
_publ_author_name
'Dmytro S. Nesterov'
'Valeriya G. Makhankova'
'Olga Yu. Vassilyeva'
'Vladimir N. Kokozay'
'Larisa A. Kovbasyuk'
'Brian W. Skelton'
'Julia Jezierska'

_publ_section_title
;
 Assembling Novel Heterotrimetallic Cu/Co/Ni and Cu/Co/Cd Cores Supported
 by Diethanolamine Ligand in One-Pot Reactions of Zerovalent Copper with
 Metal Salts
;
_journal_name_full 'Inorganic Chemistry'
_journal_page_first 7868
_journal_page_last 7876
_journal_paper_doi 10.1021/ic048955w
_journal_volume 43
_journal_year 2004
_chemical_formula_sum 'C18 H44 Br2 Cd Co Cu N5 O9 S'
_chemical_formula_weight 901.34
_space_group_IT_number 29
_symmetry_cell_setting orthorhombic
_symmetry_space_group_name_Hall 'P 2c -2ac'
_symmetry_space_group_name_H-M 'P c a 21'
_cell_angle_alpha 90.00000
_cell_angle_beta 90.00000
_cell_angle_gamma 90.00000
_cell_formula_units_Z 4
_cell_length_a 17.709(2)
_cell_length_b 11.0550(10)
_cell_length_c 15.941(2)
_cell_measurement_reflns_used 5249
_cell_measurement_temperature 150(2)
_cell_measurement_theta_max 28.16
_cell_measurement_theta_min 2.17
_cell_volume 3120.8(6)
_computing_cell_refinement 'Siemens SAINT (Siemens, 1995)'
_computing_data_collection 'Siemens SMART (Siemens, 1995)'
_computing_data_reduction xtal
_computing_molecular_graphics xtal
_computing_publication_material 'xtal BONDLA CIFIO'
_computing_structure_refinement 'xtal CRYLSQ'
_computing_structure_solution xtal
_diffrn_ambient_temperature 150(2)
_diffrn_measured_fraction_theta_full .99
_diffrn_measured_fraction_theta_max 1.0
_diffrn_measurement_device_type
;
Bruker SMART CCD diffractometer
;
_diffrn_measurement_method '\w scans'
_diffrn_radiation_detector 'CCD area detector'
_diffrn_radiation_monochromator graphite
_diffrn_radiation_source 'sealed tube'
_diffrn_radiation_type 'Mo K\a'
_diffrn_radiation_wavelength .71073
_diffrn_reflns_av_R_equivalents .057
_diffrn_reflns_av_sigmaI/netI .047
_diffrn_reflns_limit_h_max 22
_diffrn_reflns_limit_h_min -22
_diffrn_reflns_limit_k_max 13
_diffrn_reflns_limit_k_min -13
_diffrn_reflns_limit_l_max 19
_diffrn_reflns_limit_l_min -19
_diffrn_reflns_number 43030
_diffrn_reflns_theta_full 26.3
_diffrn_reflns_theta_max 26.3
_diffrn_reflns_theta_min 1.84
_diffrn_standards_decay_% 0
_exptl_absorpt_coefficient_mu 4.554
_exptl_absorpt_correction_T_max 1
_exptl_absorpt_correction_T_min .78
_exptl_absorpt_correction_type multi-scan
_exptl_absorpt_process_details
;
 SADABS; Sheldrick, 1996
;
_exptl_crystal_colour black
_exptl_crystal_density_diffrn 1.918
_exptl_crystal_description fragment
_exptl_crystal_F_000 1796
_exptl_crystal_size_max .16
_exptl_crystal_size_mid .1
_exptl_crystal_size_min .06
_refine_diff_density_max 2.409
_refine_diff_density_min -.72
_refine_ls_abs_structure_details 'Flack xabs refined'
_refine_ls_abs_structure_Flack -.01(2)
_refine_ls_extinction_method none
_refine_ls_goodness_of_fit_all 1.275
_refine_ls_goodness_of_fit_ref 1.145
_refine_ls_hydrogen_treatment noref
_refine_ls_matrix_type full
_refine_ls_number_constraints 0
_refine_ls_number_parameters 347
_refine_ls_number_reflns 2820
_refine_ls_number_restraints 2
_refine_ls_R_factor_all .066
_refine_ls_R_factor_gt .05
_refine_ls_shift/su_max .04
_refine_ls_shift/su_mean .002
_refine_ls_structure_factor_coef F
_refine_ls_weighting_scheme calc
_refine_ls_wR_factor_all .087
_refine_ls_wR_factor_ref .072
_reflns_d_resolution_high .8
_reflns_d_resolution_low 11.031
_reflns_Friedel_coverage .967
_reflns_limit_h_max 22
_reflns_limit_h_min 0
_reflns_limit_k_max 13
_reflns_limit_k_min 0
_reflns_limit_l_max 19
_reflns_limit_l_min 0
_reflns_number_gt 2820
_reflns_number_total 3312
_reflns_threshold_expression 'F    > 4.00 sig(F   )'
_cod_data_source_file ic048955wsi20040802_042941.cif
_cod_data_source_block h356
_cod_original_sg_symbol_Hall p_2c_-2ac
_cod_original_formula_sum 'C18 H44 Br2 Cd1 Co1 Cu1 N5 O9 S1'
_cod_database_code 4312063

loop_
_symmetry_equiv_pos_as_xyz
+x,+y,+z
-x,-y,1/2+z
1/2-x,+y,1/2+z
1/2+x,-y,+z

loop_
_atom_site_label
_atom_site_fract_x
_atom_site_fract_y
_atom_site_fract_z
_atom_site_U_iso_or_equiv
_atom_site_adp_type
_atom_site_calc_flag
_atom_site_calc_attached_atom
_atom_site_occupancy
_atom_site_disorder_assembly
_atom_site_disorder_group
Cd .08444(5) -.04535(8) .00000 .0257(5) Uani ? ? 1.00000 ? ?
Br1 -.05856(7) -.12739(13) -.01842(11) .0320(7) Uani ? ? 1.00000 ? ?
Br2 .08613(8) .04914(16) -.15370(10) .0388(9) Uani ? ? 1.00000 ? ?
Co .10380(10) .11813(17) .17362(13) .0268(9) Uani ? ? 1.00000 ? ?
Cu .21556(9) .31531(18) .15054(14) .0367(10) Uani ? ? 1.00000 ? ?
S1 .2668(8) .7152(12) .2054(10) .052(7) Uani ? ? .50000 ? ?
O1 .0986(6) -.0449(9) .1413(7) .032(5) Uani ? ? 1.00000 ? ?
O2 .2104(5) .1290(9) .1444(7) .031(5) Uani ? ? 1.00000 ? ?
O3 .0727(5) .1533(9) .0597(6) .027(5) Uani ? ? 1.00000 ? ?
O4 .1208(6) .2773(10) .2092(7) .037(6) Uani ? ? 1.00000 ? ?
O5 .1557(6) .3345(9) .0182(7) .039(6) Uani ? ? 1.00000 ? ?
O6 .3473(8) .3068(13) .2507(11) .067(8) Uani ? ? 1.00000 ? ?
O7 .2174(6) .0135(9) .0029(7) .036(5) Uani ? ? 1.00000 ? ?
O8 .049(2) -.494(3) .006(3) .060(9) Uiso ? ? .50000 ? ?
N1 .1348(7) .0560(11) .2821(7) .032(6) Uani ? ? 1.00000 ? ?
N2 -.0007(7) .1442(10) .2057(8) .031(6) Uani ? ? 1.00000 ? ?
N3 .3083(8) .3234(12) .0748(10) .042(8) Uani ? ? 1.00000 ? ?
N4 .1614(13) -.2208(18) -.0019(18) .024(5) Uiso ? ? .50000 ? ?
C1 .1198(10) -.0792(15) .2870(9) .037(8) Uani ? ? 1.00000 ? ?
C2 .0775(9) -.1168(15) .2085(9) .035(8) Uani ? ? 1.00000 ? ?
C3 .2157(8) .085(2) .2908(10) .043(9) Uani ? ? 1.00000 ? ?
C4 .2527(9) .0657(15) .2083(10) .037(8) Uani ? ? 1.00000 ? ?
C5 -.0469(8) .1376(16) .1261(12) .041(9) Uani ? ? 1.00000 ? ?
C6 -.0040(8) .1932(14) .0562(10) .038(8) Uani ? ? 1.00000 ? ?
C7 -.0046(8) .2645(13) .2492(13) .044(8) Uani ? ? 1.00000 ? ?
C8 .0552(9) .3480(16) .2124(12) .042(9) Uani ? ? 1.00000 ? ?
C9 .2856(9) .3756(12) -.0065(13) .045(9) Uani ? ? 1.00000 ? ?
C10 .2159(10) .3157(16) -.0420(11) .043(9) Uani ? ? 1.00000 ? ?
C11 .3744(10) .3849(16) .1125(14) .051(10) Uani ? ? 1.00000 ? ?
C12 .4039(9) .3157(19) .1862(15) .053(11) Uani ? ? 1.00000 ? ?
C13 .2311(10) -.1849(16) -.0493(14) .052(11) Uani ? ? 1.00000 ? ?
C14 .2669(7) -.0895(15) .0031(12) .042(8) Uani ? ? 1.00000 ? ?
C15 .1307(18) -.335(3) -.036(2) .036(6) Uiso ? ? .50000 ? ?
C16 .076(2) -.383(3) .029(3) .037(8) Uiso ? ? .50000 ? ?
C01 .236(2) .590(4) .186(2) .046(11) Uiso ? ? .50000 ? ?
N01 .2170(9) .4805(13) .1812(11) .049(8) Uani ? ? 1.00000 ? ?
C0 -.080(4) .381(3) -.129(3) .18(4) Uani ? ? 1.00000 ? ?
O0 -.056(4) .496(4) -.110(3) .33(6) Uani ? ? 1.00000 ? ?
S1' .2814(8) .6975(15) .2428(11) .059(8) Uani ? ? .50000 ? ?
O8' .069(3) -.464(4) .001(3) .081(13) Uiso ? ? .50000 ? ?
N4' .1472(15) -.231(2) -.033(2) .032(6) Uiso ? ? .50000 ? ?
C15' .1537(19) -.307(3) .049(2) .039(7) Uiso ? ? .50000 ? ?
C16' .083(2) -.380(4) .060(4) .048(10) Uiso ? ? .50000 ? ?
C01' .2416(14) .567(3) .2065(19) .020(6) Uiso ? ? .50000 ? ?
H1 .10617 .09156 .32391 .03900 Uiso ? ? 1.00000 ? ?
H2 -.01664 .08281 .24268 .03900 Uiso ? ? 1.00000 ? ?
H3 .32286 .24338 .06327 .05200 Uiso ? ? 1.00000 ? ?
H4 .17508 -.23373 .05078 .02400 Uiso ? ? .50000 ? ?
H5 .11572 .28437 .00140 .05200 Uiso ? ? 1.00000 ? ?
H6 .34918 .33519 .29783 .10000 Uiso ? ? 1.00000 ? ?
H7 .21927 .05707 .05039 .04300 Uiso ? ? 1.00000 ? ?
H8 .07644 -.56333 .00926 .15300 Uiso ? ? 1.00000 ? ?
H1a .09256 -.09924 .33540 .04600 Uiso ? ? 1.00000 ? ?
H1b .16783 -.12143 .28805 .04600 Uiso ? ? 1.00000 ? ?
H2a .02440 -.10983 .21925 .04800 Uiso ? ? 1.00000 ? ?
H2b .08792 -.20079 .19657 .04800 Uiso ? ? 1.00000 ? ?
H3a .23752 .03791 .33397 .05000 Uiso ? ? 1.00000 ? ?
H3b .22046 .16984 .30677 .05000 Uiso ? ? 1.00000 ? ?
H4a .30423 .09114 .20896 .04300 Uiso ? ? 1.00000 ? ?
H4b .25258 -.02044 .19509 .04300 Uiso ? ? 1.00000 ? ?
H5a -.09391 .17463 .13368 .04900 Uiso ? ? 1.00000 ? ?
H5b -.05519 .05239 .11288 .04900 Uiso ? ? 1.00000 ? ?
H6a -.02524 .17286 .00231 .04900 Uiso ? ? 1.00000 ? ?
H6b -.00556 .28074 .06058 .04900 Uiso ? ? 1.00000 ? ?
H7a .00300 .25496 .30893 .05000 Uiso ? ? 1.00000 ? ?
H7b -.05491 .29908 .24263 .05000 Uiso ? ? 1.00000 ? ?
H8a .04010 .37526 .15783 .04800 Uiso ? ? 1.00000 ? ?
H8b .06169 .41906 .24713 .04800 Uiso ? ? 1.00000 ? ?
H9a .32833 .36390 -.04511 .05300 Uiso ? ? 1.00000 ? ?
H9b .27922 .45961 .00058 .05300 Uiso ? ? 1.00000 ? ?
H10a .20411 .35553 -.09448 .05200 Uiso ? ? 1.00000 ? ?
H10b .22522 .23388 -.05201 .05200 Uiso ? ? 1.00000 ? ?
H11a .35782 .46483 .12981 .06000 Uiso ? ? 1.00000 ? ?
H11b .41210 .39556 .07040 .06000 Uiso ? ? 1.00000 ? ?
H12a .42022 .23761 .16919 .07400 Uiso ? ? 1.00000 ? ?
H12b .44738 .35760 .20964 .07400 Uiso ? ? 1.00000 ? ?
H13a .22566 -.15754 -.10516 .06600 Uiso ? ? 1.00000 ? ?
H13b .26439 -.25511 -.05002 .06600 Uiso ? ? 1.00000 ? ?
H14a .27230 -.11769 .05933 .05200 Uiso ? ? 1.00000 ? ?
H14b .31414 -.06746 -.01875 .05200 Uiso ? ? 1.00000 ? ?
H15a .17078 -.38858 -.04455 .04600 Uiso ? ? .50000 ? ?
H15b .10494 -.31954 -.08731 .04600 Uiso ? ? .50000 ? ?
H16a .10089 -.38824 .08326 .04000 Uiso ? ? .50000 ? ?
H16b .03401 -.32795 .03633 .04000 Uiso ? ? .50000 ? ?
H0a -.11951 .38305 -.16597 .20000 Uiso ? ? 1.00000 ? ?
H0b -.03967 .33582 -.14308 .20000 Uiso ? ? 1.00000 ? ?
H0c -.10088 .34707 -.07421 .20000 Uiso ? ? 1.00000 ? ?
H4' .12011 -.27689 -.07518 .04700 Uiso ? ? .50000 ? ?
H15'a .15967 -.25318 .09465 .05000 Uiso ? ? .50000 ? ?
H15'b .19523 -.36152 .04706 .05000 Uiso ? ? .50000 ? ?
H16'a .04184 -.32272 .06248 .06100 Uiso ? ? .50000 ? ?
H16'b .08613 -.41941 .11302 .06100 Uiso ? ? .50000 ? ?

loop_
_atom_site_aniso_label
_atom_site_aniso_U_11
_atom_site_aniso_U_22
_atom_site_aniso_U_33
_atom_site_aniso_U_12
_atom_site_aniso_U_13
_atom_site_aniso_U_23
Cd .0171(4) .0361(5) .0239(5) .0009(4) -.0005(4) .0021(4)
Br1 .0197(6) .0442(7) .0320(7) -.0051(5) -.0025(5) .0041(6)
Br2 .0231(7) .0677(11) .0256(8) -.0095(7) -.0032(6) .0087(7)
Co .0159(8) .0409(10) .0236(9) .0020(7) .0001(7) -.0013(7)
Cu .0170(8) .0590(11) .0341(10) .0035(7) .0021(7) -.0070(9)
S1 .044(7) .034(5) .077(10) -.011(4) .014(6) -.006(6)
O1 .026(5) .039(6) .031(5) .008(4) .001(4) .001(4)
O2 .020(5) .046(5) .028(5) .003(4) -.008(4) .001(4)
O3 .015(4) .048(6) .020(5) .004(4) -.000(4) -.000(4)
O4 .027(5) .048(6) .037(6) -.004(5) .003(4) -.005(5)
O5 .027(5) .043(5) .045(6) .001(4) .006(5) .005(5)
O6 .054(8) .085(9) .061(8) -.003(7) .003(8) -.026(8)
O7 .027(5) .048(5) .033(5) .008(4) -.007(4) .002(5)
N1 .024(6) .040(7) .030(6) -.003(5) -.002(5) -.003(5)
N2 .027(6) .035(6) .032(6) -.002(5) -.001(5) -.003(5)
N3 .030(7) .045(7) .051(9) .004(6) .007(6) -.004(6)
C1 .043(9) .045(8) .022(7) .003(7) .007(6) .011(6)
C2 .028(7) .057(10) .021(7) .004(6) .011(6) .006(6)
C3 .016(7) .082(12) .031(8) -.009(7) -.000(6) .001(8)
C4 .019(7) .056(9) .035(8) .018(7) -.004(6) .003(6)
C5 .017(7) .057(10) .051(10) .000(6) -.010(7) -.016(7)
C6 .020(7) .045(8) .048(9) -.001(6) -.004(6) -.017(7)
C7 .035(7) .051(8) .045(8) .010(6) -.001(8) -.020(8)
C8 .025(8) .052(9) .050(10) .007(7) .000(7) -.018(8)
C9 .043(9) .027(6) .066(12) -.005(6) .031(9) -.003(8)
C10 .047(10) .045(9) .037(9) -.003(7) .001(7) .007(7)
C11 .030(8) .048(10) .075(13) .003(7) .020(9) -.015(9)
C12 .028(9) .064(11) .069(13) -.003(8) .003(8) -.012(10)
C13 .036(9) .048(9) .073(13) .015(7) .024(9) .013(8)
C14 .014(7) .059(8) .052(10) .006(5) .007(7) .005(9)
N01 .045(8) .043(7) .060(10) .001(6) .009(7) -.006(7)
C0 .35(8) .050(16) .13(4) -.00(2) -.02(4) .03(2)
O0 .50(9) .20(4) .28(6) -.18(5) -.27(7) .14(4)
S1' .046(6) .068(8) .062(9) -.001(5) -.010(7) -.015(8)

loop_
_atom_type_symbol
_atom_type_description
_atom_type_oxidation_number
_atom_type_number_in_cell
_atom_type_scat_dispersion_real
_atom_type_scat_dispersion_imag
_atom_type_scat_source
C ? 0 72 .002 .002 'Int Tables Vol IV Tables 2.2B and 2.3.1'
H ? 0 176 0 0 'Int Tables Vol IV Tables 2.2B and 2.3.1'
Br ? 0 8 -.374 2.456 'Int Tables Vol IV Tables 2.2B and 2.3.1'
Cd ? 0 4 -1.005 1.202 'Int Tables Vol IV Tables 2.2B and 2.3.1'
Co ? 0 4 .299 .973 'Int Tables Vol IV Tables 2.2B and 2.3.1'
Cu ? 0 4 .263 1.266 'Int Tables Vol IV Tables 2.2B and 2.3.1'
N ? 0 20 .004 .003 'Int Tables Vol IV Tables 2.2B and 2.3.1'
O ? 0 36 .008 .006 'Int Tables Vol IV Tables 2.2B and 2.3.1'
S ? 0 4 .11 .124 'Int Tables Vol IV Tables 2.2B and 2.3.1'

loop_
_diffrn_attenuator_code
_diffrn_attenuator_scale
? ?

loop_
_geom_angle_atom_site_label_1
_geom_angle_atom_site_label_2
_geom_angle_atom_site_label_3
_geom_angle_site_symmetry_1
_geom_angle_site_symmetry_2
_geom_angle_site_symmetry_3
_geom_angle
_geom_angle_publ_flag
Br1 Cd Br2 . . . 92.42(5) ?
Br1 Cd O1 . . . 102.3(2) ?
Br1 Cd O3 . . . 105.5(2) ?
Br1 Cd O7 . . . 173.3(3) ?
Br1 Cd N4 . . . 105.2(5) ?
Br1 Cd N4' . . . 97.0(6) ?
Br2 Cd O1 . . . 155.8(2) ?
Br2 Cd O3 . . . 90.4(2) ?
Br2 Cd O7 . . . 84.4(3) ?
Br2 Cd N4 . . . 107.6(7) ?
Br2 Cd N4' . . . 97.4(7) ?
O1 Cd O3 . . . 67.3(3) ?
O1 Cd O7 . . . 82.7(4) ?
O1 Cd N4 . . . 87.2(7) ?
O1 Cd N4' . . . 99.8(8) ?
O3 Cd O7 . . . 80.4(3) ?
O3 Cd N4 . . . 143.4(6) ?
O3 Cd N4' . . . 155.8(7) ?
O7 Cd N4 . . . 70.4(6) ?
O7 Cd N4' . . . 77.6(7) ?
O1 Co O2 . . . 92.3(4) ?
O1 Co O3 . . . 85.5(5) ?
O1 Co O4 . . . 173.3(5) ?
O1 Co N1 . . . 85.3(5) ?
O1 Co N2 . . . 99.7(5) ?
O2 Co O3 . . . 92.3(4) ?
O2 Co O4 . . . 81.8(4) ?
O2 Co N1 . . . 87.7(5) ?
O2 Co N2 . . . 167.8(5) ?
O3 Co O4 . . . 98.1(5) ?
O3 Co N1 . . . 170.8(5) ?
O3 Co N2 . . . 86.9(5) ?
O4 Co N1 . . . 91.0(5) ?
O4 Co N2 . . . 86.2(5) ?
N1 Co N2 . . . 95.0(5) ?
O2 Cu O4 . . . 76.8(4) ?
O2 Cu O5 . . . 91.6(4) ?
O2 Cu O6 . . . 91.7(4) ?
O2 Cu N3 . . . 93.0(5) ?
O2 Cu N01 . . . 167.6(6) ?
O4 Cu O5 . . . 93.5(4) ?
O4 Cu O6 . . . 115.4(5) ?
O4 Cu N3 . . . 167.8(5) ?
O4 Cu N01 . . . 95.5(6) ?
O5 Cu O6 . . . 150.9(4) ?
O5 Cu N3 . . . 80.2(5) ?
O5 Cu N01 . . . 98.7(6) ?
O6 Cu N3 . . . 70.8(5) ?
O6 Cu N01 . . . 82.8(6) ?
N3 Cu N01 . . . 95.7(6) ?
Cd O1 Co . . . 106.3(5) ?
Cd O1 C2 . . . 137.5(9) ?
Co O1 C2 . . . 110.5(9) ?
Co O2 Cu . . . 95.4(4) ?
Co O2 C4 . . . 107.7(8) ?
Cu O2 C4 . . . 115.3(9) ?
Cd O3 Co . . . 99.4(4) ?
Cd O3 C6 . . . 110.5(8) ?
Co O3 C6 . . . 111.7(9) ?
Co O4 Cu . . . 101.2(5) ?
Co O4 C8 . . . 113.7(9) ?
Cu O4 C8 . . . 127.3(10) ?
Cu O5 C10 . . . 104.4(9) ?
Cu O5 H5 . . . 122.7 ?
C10 O5 H5 . . . 106.3 ?
Cu O6 C12 . . . 99.7(11) ?
Cu O6 H6 . . . 122.7 ?
C12 O6 H6 . . . 127.2 ?
Cd O7 C14 . . . 112.1(8) ?
Cd O7 H7 . . . 101.2 ?
C14 O7 H7 . . . 113.6 ?
C16 O8 H8 . . . 124 ?
C16' O8' H8 . . . 125 ?
Co N1 C1 . . . 110.2(9) ?
Co N1 C3 . . . 106.4(9) ?
Co N1 H1 . . . 109.7 ?
C1 N1 C3 . . . 112.3(13) ?
C1 N1 H1 . . . 106.6 ?
C3 N1 H1 . . . 111.8 ?
Co N2 C5 . . . 106.7(9) ?
Co N2 C7 . . . 107.2(9) ?
Co N2 H2 . . . 110.0 ?
C5 N2 C7 . . . 113.9(12) ?
C5 N2 H2 . . . 109.2 ?
C7 N2 H2 . . . 109.6 ?
Cu N3 C9 . . . 108.5(10) ?
Cu N3 C11 . . . 114.6(12) ?
Cu N3 H3 . . . 107.1 ?
C9 N3 C11 . . . 113.1(13) ?
C9 N3 H3 . . . 105.7 ?
C11 N3 H3 . . . 107.2 ?
Cd N4 C13 . . . 105.3(13) ?
Cd N4 C15 . . . 119.4(18) ?
Cd N4 H4 . . . 106.2 ?
C13 N4 C15 . . . 110(2) ?
C13 N4 H4 . . . 107 ?
C15 N4 H4 . . . 108 ?
Cd N4' C15' . . . 108.3(19) ?
Cd N4' H4' . . . 112 ?
C15' N4' H4' . . . 110 ?
N1 C1 C2 . . . 108.2(12) ?
N1 C1 H1a . . . 111.4 ?
N1 C1 H1b . . . 108.7 ?
C2 C1 H1a . . . 111.1 ?
C2 C1 H1b . . . 108.4 ?
H1a C1 H1b . . . 108.9 ?
O1 C2 C1 . . . 110.4(13) ?
O1 C2 H2a . . . 110.9 ?
O1 C2 H2b . . . 110.3 ?
C1 C2 H2a . . . 108.4 ?
C1 C2 H2b . . . 109.4 ?
H2a C2 H2b . . . 107.4 ?
N1 C3 C4 . . . 108.2(13) ?
N1 C3 H3a . . . 110.1 ?
N1 C3 H3b . . . 108.6 ?
C4 C3 H3a . . . 112.6 ?
C4 C3 H3b . . . 109.4 ?
H3a C3 H3b . . . 107.9 ?
O2 C4 C3 . . . 109.0(13) ?
O2 C4 H4a . . . 111.1 ?
O2 C4 H4b . . . 108.6 ?
C3 C4 H4a . . . 111.7 ?
C3 C4 H4b . . . 109.4 ?
H4a C4 H4b . . . 107.0 ?
N2 C5 C6 . . . 109.6(12) ?
N2 C5 H5a . . . 110.6 ?
N2 C5 H5b . . . 108.0 ?
C6 C5 H5a . . . 111.8 ?
C6 C5 H5b . . . 108.3 ?
H5a C5 H5b . . . 108.4 ?
O3 C6 C5 . . . 109.2(12) ?
O3 C6 H6a . . . 109.5 ?
O3 C6 H6b . . . 109.4 ?
C5 C6 H6a . . . 112.0 ?
C5 C6 H6b . . . 110.2 ?
H6a C6 H6b . . . 106.7 ?
N2 C7 C8 . . . 109.1(14) ?
N2 C7 H7a . . . 110.5 ?
N2 C7 H7b . . . 109.8 ?
C8 C7 H7a . . . 110.4 ?
C8 C7 H7b . . . 111.0 ?
H7a C7 H7b . . . 106.0 ?
O4 C8 C7 . . . 104.7(13) ?
O4 C8 H8a . . . 111.9 ?
O4 C8 H8b . . . 112.0 ?
C7 C8 H8a . . . 110.2 ?
C7 C8 H8b . . . 110.7 ?
H8a C8 H8b . . . 107.3 ?
N3 C9 C10 . . . 112.4(13) ?
N3 C9 H9a . . . 106.8 ?
N3 C9 H9b . . . 108.2 ?
C10 C9 H9a . . . 109.7 ?
C10 C9 H9b . . . 112.2 ?
H9a C9 H9b . . . 107.3 ?
O5 C10 C9 . . . 106.9(14) ?
O5 C10 H10a . . . 110.4 ?
O5 C10 H10b . . . 112.5 ?
C9 C10 H10a . . . 107.5 ?
C9 C10 H10b . . . 110.1 ?
H10a C10 H10b . . . 109.4 ?
N3 C11 C12 . . . 111.1(15) ?
N3 C11 H11a . . . 107.2 ?
N3 C11 H11b . . . 108.9 ?
C12 C11 H11a . . . 110 ?
C12 C11 H11b . . . 111.7 ?
H11a C11 H11b . . . 107.4 ?
O6 C12 C11 . . . 110.7(15) ?
O6 C12 H12a . . . 110.7 ?
O6 C12 H12b . . . 108 ?
C11 C12 H12a . . . 110 ?
C11 C12 H12b . . . 109.5 ?
H12a C12 H12b . . . 107.5 ?
N4 C13 C14 . . . 104.8(17) ?
N4 C13 H13a . . . 118.3 ?
N4 C13 H13b . . . 107.1 ?
N4' C13 C14 . . . 122.3(18) ?
N4' C13 H13a . . . 99.1 ?
N4' C13 H13b . . . 108.0 ?
C14 C13 H13a . . . 110.2 ?
C14 C13 H13b . . . 108.3 ?
H13a C13 H13b . . . 108 ?
O7 C14 C13 . . . 107.5(12) ?
O7 C14 H14a . . . 108.8 ?
O7 C14 H14b . . . 109.7 ?
C13 C14 H14a . . . 109.8 ?
C13 C14 H14b . . . 110.8 ?
H14a C14 H14b . . . 110.1 ?
N4 C15 C16 . . . 106(3) ?
N4 C15 H15a . . . 108 ?
N4 C15 H15b . . . 110 ?
C16 C15 H15a . . . 111 ?
C16 C15 H15b . . . 110 ?
H15a C15 H15b . . . 111 ?
N4' C15' C16' . . . 109(3) ?
N4' C15' H15'a . . . 108 ?
N4' C15' H15'b . . . 112 ?
C16' C15' H15'a . . . 109 ?
C16' C15' H15'b . . . 108 ?
H15'a C15' H15'b . . . 109 ?
O8 C16 C15 . . . 110(3) ?
O8 C16 H16a . . . 110 ?
O8 C16 H16b . . . 110 ?
C15 C16 H16a . . . 110 ?
C15 C16 H16b . . . 111 ?
H16a C16 H16b . . . 106 ?
O8' C16' C15' . . . 116(4) ?
O8' C16' H16'a . . . 110 ?
O8' C16' H16'b . . . 109 ?
C15' C16' H16'a . . . 106 ?
C15' C16' H16'b . . . 107 ?
H16'a C16' H16'b . . . 108 ?
S1 C01 N01 . . . 170(3) ?
S1' C01' N01 . . . 178(2) ?
Cu N01 C01 . . . 162(2) ?
Cu N01 C01' . . . 156.9(18) ?
O0 C0 H0a . . . 111 ?
O0 C0 H0b . . . 109 ?
O0 C0 H0c . . . 105 ?
H0a C0 H0b . . . 118 ?
H0a C0 H0c . . . 106 ?
H0b C0 H0c . . . 107 ?

loop_
_geom_bond_atom_site_label_1
_geom_bond_atom_site_label_2
_geom_bond_site_symmetry_1
_geom_bond_site_symmetry_2
_geom_bond_distance
_geom_bond_publ_flag
Cd Br1 . . 2.7058(16) ?
Cd Br2 . . 2.6636(17) ?
Cd O1 . . 2.265(12) ?
Cd O3 . . 2.402(10) ?
Cd O7 . . 2.444(10) ?
Cd N4 . . 2.37(2) ?
Cd N4' . . 2.40(3) ?
Co O1 . . 1.877(10) ?
Co O2 . . 1.948(9) ?
Co O3 . . 1.937(10) ?
Co O4 . . 1.873(11) ?
Co N1 . . 1.940(12) ?
Co N2 . . 1.942(12) ?
Cu O2 . . 2.064(10) ?
Cu O4 . . 1.966(11) ?
Cu O5 . . 2.370(11) ?
Cu O6 . . 2.829(15) ?
Cu N3 . . 2.041(14) ?
Cu N01 . . 1.891(14) ?
S1 C01 . . 1.52(4) ?
S1' C01' . . 1.70(3) ?
O1 C2 . . 1.386(19) ?
O2 C4 . . 1.445(18) ?
O3 C6 . . 1.429(17) ?
O4 C8 . . 1.40(2) ?
O5 C10 . . 1.45(2) ?
O5 H5 . . .938 ?
O6 C12 . . 1.44(3) ?
O6 H6 . . .815 ?
O7 C14 . . 1.436(19) ?
O7 H7 . . .898 ?
O8 C16 . . 1.37(5) ?
O8 H8 . . .91 ?
O8' C16' . . 1.35(7) ?
O8' H8 . . 1.11 ?
N1 C1 . . 1.52(2) ?
N1 C3 . . 1.48(2) ?
N1 H1 . . .925 ?
N2 C5 . . 1.51(2) ?
N2 C7 . . 1.50(2) ?
N2 H2 . . .942 ?
N3 C9 . . 1.47(2) ?
N3 C11 . . 1.48(2) ?
N3 H3 . . .940 ?
N4 C13 . . 1.50(3) ?
N4 C15 . . 1.48(4) ?
N4 H4 . . .89 ?
N4' C13 . . 1.59(3) ?
N4' C15' . . 1.55(4) ?
N4' H4' . . .97 ?
C1 C2 . . 1.52(2) ?
C1 H1a . . .936 ?
C1 H1b . . .971 ?
C2 H2a . . .959 ?
C2 H2b . . .966 ?
C3 C4 . . 1.49(2) ?
C3 H3a . . .946 ?
C3 H3b . . .97 ?
C4 H4a . . .955 ?
C4 H4b . . .976 ?
C5 C6 . . 1.48(2) ?
C5 H5a . . .936 ?
C5 H5b . . .977 ?
C6 H6a . . .964 ?
C6 H6b . . .970 ?
C7 C8 . . 1.52(2) ?
C7 H7a . . .97 ?
C7 H7b . . .975 ?
C8 H8a . . .959 ?
C8 H8b . . .968 ?
C9 C10 . . 1.51(2) ?
C9 H9a . . .983 ?
C9 H9b . . .943 ?
C10 H10a . . .968 ?
C10 H10b . . .933 ?
C11 C12 . . 1.50(3) ?
C11 H11a . . .971 ?
C11 H11b . . .95 ?
C12 H12a . . .95 ?
C12 H12b . . .974 ?
C13 C14 . . 1.49(3) ?
C13 H13a . . .95 ?
C13 H13b . . .974 ?
C14 H14a . . .95 ?
C14 H14b . . .939 ?
C15 C16 . . 1.52(5) ?
C15 H15a . . .94 ?
C15 H15b . . .95 ?
C15' C16' . . 1.51(5) ?
C15' H15'a . . .95 ?
C15' H15'b . . .95 ?
C16 H16a . . .98 ?
C16 H16b . . .96 ?
C16' H16'a . . .96 ?
C16' H16'b . . .95 ?
C01 N01 . . 1.26(4) ?
C01' N01 . . 1.13(3) ?
C0 O0 . . 1.37(6) ?
C0 H0a . . .91 ?
C0 H0b . . .90 ?
C0 H0c . . 1.02 ?

loop_
_geom_hbond_atom_site_label_D
_geom_hbond_atom_site_label_H
_geom_hbond_atom_site_label_A
_geom_hbond_site_symmetry_D
_geom_hbond_site_symmetry_H
_geom_hbond_site_symmetry_A
_geom_hbond_distance_DH
_geom_hbond_distance_HA
_geom_hbond_distance_DA
_geom_hbond_angle_DHA
_geom_hbond_publ_flag
? ? ? ? ? ? ? ? ? ? ?

loop_
_geom_torsion_atom_site_label_1
_geom_torsion_atom_site_label_2
_geom_torsion_atom_site_label_3
_geom_torsion_atom_site_label_4
_geom_torsion_site_symmetry_1
_geom_torsion_site_symmetry_2
_geom_torsion_site_symmetry_3
_geom_torsion_site_symmetry_4
_geom_torsion
_geom_torsion_publ_flag
? ? ? ? ? ? ? ? ? ?
